data_7231266
loop_
_publ_author_name
'Lu, Sheng-Quan'
'Fang, Kang'
'Liu, Yong-Yao'
'Li, Ming-Xing'
'Liu, Sui-Jun'
'He, Xiang'

_publ_section_title
;
 Multivariant synthesis, crystal structures and properties of four nickel
 coordination polymers based on flexible ligands
;
_journal_issue 34
_journal_name_full CrystEngComm
_journal_page_first 5045
_journal_paper_doi 10.1039/C8CE00837J
_journal_volume 20
_journal_year 2018
_chemical_formula_sum 'C28 H22 N2 Ni O10'
_chemical_formula_weight 605.18
_space_group_crystal_system monoclinic
_space_group_IT_number 14
_space_group_name_Hall '-P 2ybc'
_space_group_name_H-M_alt 'P 1 21/c 1'
_symmetry_space_group_name_Hall '-P 2ybc'
_symmetry_space_group_name_H-M 'P 1 21/c 1'
_atom_sites_solution_hydrogens geom
_audit_creation_method SHELXL-2014/7
_audit_update_record
;
2018-01-21 deposited with the CCDC.
2018-07-30 downloaded from the CCDC.
;
_cell_angle_alpha 90
_cell_angle_beta 110.796(3)
_cell_angle_gamma 90
_cell_formula_units_Z 4
_cell_length_a 13.498(3)
_cell_length_b 15.706(4)
_cell_length_c 15.066(4)
_cell_measurement_reflns_used 3145
_cell_measurement_temperature 293(2)
_cell_measurement_theta_max 27.626
_cell_measurement_theta_min 2.173
_cell_volume 2985.9(13)
_computing_cell_refinement 'Bruker SMART'
_computing_data_collection 'Bruker SMART'
_computing_data_reduction 'Bruker SAINT'
_computing_molecular_graphics 'Bruker SHELXTL'
_computing_publication_material 'Bruker SHELXTL'
_computing_structure_refinement 'SHELXL-2014 (Sheldrick, 2014)'
_computing_structure_solution 'Bruker SHELXTL'
_diffrn_ambient_temperature 293(2)
_diffrn_measured_fraction_theta_full 0.996
_diffrn_measured_fraction_theta_max 0.983
_diffrn_measurement_device_type 'CCD area detector'
_diffrn_measurement_method 'phi and omega scans'
_diffrn_radiation_type MoK\a
_diffrn_radiation_wavelength 0.71073
_diffrn_reflns_av_R_equivalents 0.0416
_diffrn_reflns_av_unetI/netI 0.0539
_diffrn_reflns_Laue_measured_fraction_full 0.996
_diffrn_reflns_Laue_measured_fraction_max 0.983
_diffrn_reflns_limit_h_max 17
_diffrn_reflns_limit_h_min -17
_diffrn_reflns_limit_k_max 20
_diffrn_reflns_limit_k_min -17
_diffrn_reflns_limit_l_max 19
_diffrn_reflns_limit_l_min -14
_diffrn_reflns_number 18466
_diffrn_reflns_point_group_measured_fraction_full 0.996
_diffrn_reflns_point_group_measured_fraction_max 0.983
_diffrn_reflns_theta_full 25.242
_diffrn_reflns_theta_max 27.626
_diffrn_reflns_theta_min 1.942
_diffrn_source 'sealed tube'
_exptl_absorpt_coefficient_mu 0.706
_exptl_absorpt_correction_T_max 0.900
_exptl_absorpt_correction_T_min 0.868
_exptl_absorpt_correction_type multi-scan
_exptl_crystal_colour GREEN
_exptl_crystal_density_diffrn 1.346
_exptl_crystal_description ROD
_exptl_crystal_F_000 1248
_exptl_crystal_recrystallization_method 'hydrothermal synthesis'
_exptl_crystal_size_max 0.20
_exptl_crystal_size_mid 0.18
_exptl_crystal_size_min 0.15
_refine_diff_density_max 2.970
_refine_diff_density_min -0.625
_refine_diff_density_rms 0.186
_refine_ls_extinction_method none
_refine_ls_goodness_of_fit_ref 1.181
_refine_ls_hydrogen_treatment constr
_refine_ls_matrix_type full
_refine_ls_number_parameters 362
_refine_ls_number_reflns 6834
_refine_ls_number_restraints 0
_refine_ls_restrained_S_all 1.181
_refine_ls_R_factor_all 0.1136
_refine_ls_R_factor_gt 0.0857
_refine_ls_shift/su_max 0.000
_refine_ls_shift/su_mean 0.000
_refine_ls_structure_factor_coef Fsqd
_refine_ls_weighting_details 'w=1/[\s^2^(Fo^2^)+(0.2000P)^2^] where P=(Fo^2^+2Fc^2^)/3'
_refine_ls_weighting_scheme calc
_refine_ls_wR_factor_gt 0.2897
_refine_ls_wR_factor_ref 0.3175
_reflns_Friedel_coverage 0.000
_reflns_number_gt 4638
_reflns_number_total 6834
_reflns_threshold_expression 'I > 2\s(I)'
_cod_data_source_file c8ce00837j2.cif
_cod_data_source_block a
_cod_depositor_comments
;
The following automatic conversions were performed:

'_exptl_absorpt_correction_type' value 'MULTI-SCAN' changed to
'multi-scan' according to
/home/data/users/saulius/crontab/automatic-downloads/rss-feeds/RSC/lib/dictionaries/cif_core.dic
dictionary named 'cif_core.dic' version 2.4.2 from 2011-04-26.

Automatic conversion script
Id: cif_fix_values 4973 2017-02-22 13:04:09Z antanas 

 Adding full bibliography for 7231265--7231268.cif.
;
_cod_database_code 7231266
_shelx_shelxl_version_number 2014/7
_shelx_space_group_comment
;
The symmetry employed for this shelxl refinement is uniquely defined
by the following loop, which should always be used as a source of
symmetry information in preference to the above space-group names.
They are only intended as comments.
;

loop_
_space_group_symop_operation_xyz
'x, y, z'
'-x, y+1/2, -z+1/2'
'-x, -y, -z'
'x, -y-1/2, z-1/2'

loop_
_atom_site_label
_atom_site_type_symbol
_atom_site_fract_x
_atom_site_fract_y
_atom_site_fract_z
_atom_site_U_iso_or_equiv
_atom_site_adp_type
_atom_site_occupancy
_atom_site_site_symmetry_order
_atom_site_calc_flag
_atom_site_refinement_flags_posn
_atom_site_refinement_flags_adp
C1 C 0.0369(4) 0.4201(3) 0.2833(3) 0.0308(10) Uani 1 1 d . .
C2 C 0.0758(4) 0.4642(3) 0.3762(3) 0.0332(10) Uani 1 1 d . .
C3 C 0.1235(4) 0.4185(3) 0.4588(3) 0.0352(11) Uani 1 1 d . .
H3 H 0.1290 0.3596 0.4560 0.042 Uiso 1 1 calc R U
C4 C 0.1630(4) 0.4594(3) 0.5455(4) 0.0372(11) Uani 1 1 d . .
C5 C 0.1564(4) 0.5477(3) 0.5505(3) 0.0339(11) Uani 1 1 d . .
H5 H 0.1848 0.5756 0.6084 0.041 Uiso 1 1 calc R U
C6 C 0.1067(4) 0.5933(3) 0.4675(3) 0.0298(10) Uani 1 1 d . .
C7 C 0.0666(4) 0.5528(3) 0.3807(3) 0.0312(10) Uani 1 1 d . .
H7 H 0.0337 0.5841 0.3257 0.037 Uiso 1 1 calc R U
C8 C 0.0995(4) 0.6883(3) 0.4707(3) 0.0297(10) Uani 1 1 d . .
C9 C 0.2499(5) 0.4438(4) 0.7133(4) 0.0459(13) Uani 1 1 d . .
H9A H 0.1932 0.4647 0.7328 0.055 Uiso 1 1 calc R U
H9B H 0.2971 0.4908 0.7146 0.055 Uiso 1 1 calc R U
C10 C 0.3097(5) 0.3730(4) 0.7780(4) 0.0466(13) Uani 1 1 d . .
C11 C 0.4162(5) 0.3656(4) 0.8021(4) 0.0418(12) Uani 1 1 d . .
H11 H 0.4527 0.4079 0.7831 0.050 Uiso 1 1 calc R U
C12 C 0.4723(4) 0.2973(4) 0.8541(4) 0.0411(12) Uani 1 1 d . .
C13 C 0.4192(5) 0.2347(4) 0.8832(4) 0.0532(16) Uani 1 1 d . .
H13 H 0.4561 0.1891 0.9194 0.064 Uiso 1 1 calc R U
C14 C 0.3080(6) 0.2403(5) 0.8573(5) 0.0624(18) Uani 1 1 d . .
H14 H 0.2714 0.1976 0.8755 0.075 Uiso 1 1 calc R U
C15 C 0.2542(5) 0.3082(5) 0.8059(5) 0.0555(16) Uani 1 1 d . .
H15 H 0.1810 0.3117 0.7892 0.067 Uiso 1 1 calc R U
C16 C 0.5879(4) 0.2927(3) 0.8754(4) 0.0410(12) Uani 1 1 d . .
C17 C 0.1793(4) 0.2937(4) 0.1031(4) 0.0421(13) Uani 1 1 d . .
H17 H 0.1478 0.2404 0.0974 0.050 Uiso 1 1 calc R U
C18 C 0.2758(5) 0.3004(4) 0.0924(5) 0.0502(15) Uani 1 1 d . .
H18 H 0.3071 0.2524 0.0775 0.060 Uiso 1 1 calc R U
C19 C 0.3270(4) 0.3784(4) 0.1036(4) 0.0482(14) Uani 1 1 d . .
C20 C 0.2778(5) 0.4457(4) 0.1256(5) 0.0492(14) Uani 1 1 d . .
H20 H 0.3105 0.4988 0.1360 0.059 Uiso 1 1 calc R U
C21 C 0.1779(4) 0.4360(4) 0.1329(4) 0.0452(13) Uani 1 1 d . .
H21 H 0.1448 0.4837 0.1462 0.054 Uiso 1 1 calc R U
C22 C 0.4325(5) 0.3888(5) 0.0910(5) 0.0584(17) Uani 1 1 d . .
H22A H 0.4265 0.3678 0.0288 0.070 Uiso 1 1 calc R U
H22B H 0.4499 0.4489 0.0936 0.070 Uiso 1 1 calc R U
C23 C 0.5198(6) 0.3431(6) 0.1641(6) 0.076(3) Uani 1 1 d . .
H23A H 0.4985 0.2842 0.1655 0.091 Uiso 1 1 calc R U
H23B H 0.5289 0.3677 0.2256 0.091 Uiso 1 1 calc R U
C24 C 0.6264(5) 0.3441(4) 0.1511(5) 0.0504(16) Uani 1 1 d . .
C25 C 0.6534(5) 0.4040(5) 0.0966(4) 0.0541(16) Uani 1 1 d . .
H25 H 0.6045 0.4452 0.0641 0.065 Uiso 1 1 calc R U
C26 C 0.7525(4) 0.4029(4) 0.0902(4) 0.0412(12) Uani 1 1 d . .
H26 H 0.7689 0.4440 0.0532 0.049 Uiso 1 1 calc R U
C27 C 0.7999(4) 0.2882(4) 0.1869(4) 0.0479(14) Uani 1 1 d . .
H27 H 0.8506 0.2480 0.2190 0.057 Uiso 1 1 calc R U
C28 C 0.7024(5) 0.2841(4) 0.1968(5) 0.0557(16) Uani 1 1 d . .
H28 H 0.6879 0.2418 0.2336 0.067 Uiso 1 1 calc R U
N1 N 0.1284(3) 0.3615(3) 0.1217(3) 0.0313(9) Uani 1 1 d . .
N2 N 0.8262(3) 0.3454(3) 0.1348(3) 0.0335(9) Uani 1 1 d . .
Ni1 Ni -0.02219(4) 0.34885(4) 0.12813(4) 0.0277(3) Uani 1 1 d . .
O1 O 0.0429(3) 0.3407(2) 0.2791(3) 0.0380(9) Uani 1 1 d . .
O2 O -0.0026(3) 0.4635(2) 0.2077(2) 0.0375(8) Uani 1 1 d . .
O3 O 0.0299(3) 0.7237(2) 0.4015(2) 0.0331(8) Uani 1 1 d . .
O4 O 0.1631(3) 0.7268(2) 0.5417(3) 0.0427(9) Uani 1 1 d . .
O5 O 0.2088(4) 0.4084(2) 0.6221(3) 0.0521(11) Uani 1 1 d . .
O6 O 0.6327(3) 0.2210(3) 0.9172(4) 0.0610(12) Uani 1 1 d . .
H6 H 0.6974 0.2259 0.9360 0.091 Uiso 1 1 calc R U
O7 O 0.6374(4) 0.3484(3) 0.8548(4) 0.0572(12) Uani 1 1 d . .
O8 O -0.0887(3) 0.3867(2) -0.0127(2) 0.0389(8) Uani 1 1 d . .
O10 O 0.0352(6) 0.3770(6) 0.8765(5) 0.127(3) Uani 1 1 d . .

loop_
_atom_site_aniso_label
_atom_site_aniso_U_11
_atom_site_aniso_U_22
_atom_site_aniso_U_33
_atom_site_aniso_U_23
_atom_site_aniso_U_13
_atom_site_aniso_U_12
C1 0.026(2) 0.033(3) 0.032(2) -0.001(2) 0.0096(19) -0.0005(19)
C2 0.034(3) 0.032(3) 0.033(2) -0.001(2) 0.012(2) 0.001(2)
C3 0.040(3) 0.026(2) 0.037(3) 0.001(2) 0.010(2) 0.003(2)
C4 0.042(3) 0.030(3) 0.036(3) 0.006(2) 0.009(2) 0.003(2)
C5 0.033(3) 0.031(3) 0.034(2) -0.001(2) 0.007(2) 0.003(2)
C6 0.026(2) 0.028(2) 0.036(2) 0.0004(19) 0.0111(19) 0.0013(18)
C7 0.026(2) 0.030(2) 0.034(2) 0.000(2) 0.0071(18) 0.0035(19)
C8 0.028(2) 0.026(2) 0.035(2) 0.0001(19) 0.0104(19) 0.0017(19)
C9 0.049(3) 0.047(3) 0.035(3) 0.003(2) 0.006(2) 0.013(3)
C10 0.052(4) 0.050(3) 0.035(3) 0.002(2) 0.012(2) 0.012(3)
C11 0.046(3) 0.042(3) 0.033(3) 0.006(2) 0.009(2) 0.004(2)
C12 0.043(3) 0.039(3) 0.035(3) 0.002(2) 0.007(2) 0.003(2)
C13 0.052(4) 0.055(4) 0.052(3) 0.022(3) 0.017(3) 0.007(3)
C14 0.054(4) 0.068(4) 0.073(4) 0.025(4) 0.032(3) 0.003(3)
C15 0.046(3) 0.070(4) 0.053(3) 0.016(3) 0.020(3) 0.009(3)
C16 0.041(3) 0.034(3) 0.042(3) 0.005(2) 0.007(2) 0.002(2)
C17 0.027(3) 0.037(3) 0.062(3) -0.009(3) 0.016(2) -0.002(2)
C18 0.042(3) 0.042(3) 0.075(4) -0.004(3) 0.031(3) 0.003(3)
C19 0.029(3) 0.058(4) 0.059(4) 0.006(3) 0.018(3) 0.000(3)
C20 0.039(3) 0.035(3) 0.080(4) 0.000(3) 0.029(3) -0.008(2)
C21 0.043(3) 0.033(3) 0.069(4) 0.000(3) 0.031(3) -0.001(2)
C22 0.035(3) 0.069(4) 0.076(4) 0.009(4) 0.026(3) 0.000(3)
C23 0.041(4) 0.108(7) 0.083(5) 0.042(5) 0.028(4) 0.002(4)
C24 0.032(3) 0.071(4) 0.053(4) 0.013(3) 0.022(3) 0.003(3)
C25 0.038(3) 0.074(4) 0.056(4) 0.021(3) 0.024(3) 0.015(3)
C26 0.032(3) 0.049(3) 0.045(3) 0.005(2) 0.016(2) 0.003(2)
C27 0.033(3) 0.054(4) 0.060(4) 0.020(3) 0.020(3) 0.011(3)
C28 0.042(3) 0.065(4) 0.065(4) 0.023(3) 0.026(3) -0.002(3)
N1 0.025(2) 0.032(2) 0.039(2) 0.0006(17) 0.0132(17) -0.0022(16)
N2 0.025(2) 0.040(2) 0.036(2) 0.0003(17) 0.0123(17) 0.0002(17)
Ni1 0.0237(4) 0.0267(4) 0.0330(4) -0.0005(2) 0.0103(3) -0.0001(2)
O1 0.041(2) 0.031(2) 0.038(2) -0.0036(15) 0.0090(16) 0.0035(15)
O2 0.039(2) 0.0342(19) 0.0378(18) -0.0038(15) 0.0114(15) -0.0006(15)
O3 0.0293(18) 0.0279(17) 0.0382(18) -0.0011(14) 0.0071(14) 0.0024(13)
O4 0.040(2) 0.0318(19) 0.043(2) -0.0020(16) -0.0017(16) 0.0002(16)
O5 0.077(3) 0.031(2) 0.034(2) 0.0043(16) 0.0032(19) 0.009(2)
O6 0.039(2) 0.051(3) 0.083(3) 0.021(2) 0.008(2) 0.002(2)
O7 0.046(3) 0.048(3) 0.073(3) 0.012(2) 0.016(2) 0.0022(19)
O8 0.038(2) 0.040(2) 0.0385(19) 0.0051(16) 0.0130(15) 0.0003(16)
O10 0.145(7) 0.163(7) 0.116(6) 0.073(5) 0.097(5) 0.072(5)

loop_
_atom_type_symbol
_atom_type_description
_atom_type_scat_dispersion_real
_atom_type_scat_dispersion_imag
_atom_type_scat_source
C C 0.0033 0.0016 'International Tables Vol C Tables 4.2.6.8 and 6.1.1.4'
H H 0.0000 0.0000 'International Tables Vol C Tables 4.2.6.8 and 6.1.1.4'
N N 0.0061 0.0033 'International Tables Vol C Tables 4.2.6.8 and 6.1.1.4'
Ni Ni 0.3393 1.1124 'International Tables Vol C Tables 4.2.6.8 and 6.1.1.4'
O O 0.0106 0.0060 'International Tables Vol C Tables 4.2.6.8 and 6.1.1.4'

loop_
_geom_angle_atom_site_label_1
_geom_angle_atom_site_label_2
_geom_angle_atom_site_label_3
_geom_angle
_geom_angle_site_symmetry_1
_geom_angle_site_symmetry_3
O1 C1 O2 120.2(4) . .
O1 C1 C2 120.3(4) . .
O2 C1 C2 119.4(4) . .
C3 C2 C7 119.5(4) . .
C3 C2 C1 120.2(4) . .
C7 C2 C1 120.2(4) . .
C4 C3 C2 120.6(5) . .
C4 C3 H3 119.7 . .
C2 C3 H3 119.7 . .
O5 C4 C3 115.7(4) . .
O5 C4 C5 124.0(5) . .
C3 C4 C5 120.2(5) . .
C6 C5 C4 119.0(4) . .
C6 C5 H5 120.5 . .
C4 C5 H5 120.5 . .
C7 C6 C5 121.1(4) . .
C7 C6 C8 118.8(4) . .
C5 C6 C8 120.1(4) . .
C6 C7 C2 119.5(4) . .
C6 C7 H7 120.3 . .
C2 C7 H7 120.3 . .
O3 C8 O4 124.9(4) . .
O3 C8 C6 116.8(4) . .
O4 C8 C6 118.2(4) . .
O5 C9 C10 106.0(4) . .
O5 C9 H9A 110.5 . .
C10 C9 H9A 110.5 . .
O5 C9 H9B 110.5 . .
C10 C9 H9B 110.5 . .
H9A C9 H9B 108.7 . .
C11 C10 C15 118.9(6) . .
C11 C10 C9 120.5(6) . .
C15 C10 C9 120.3(6) . .
C10 C11 C12 122.1(6) . .
C10 C11 H11 118.9 . .
C12 C11 H11 118.9 . .
C13 C12 C11 119.5(6) . .
C13 C12 C16 121.6(5) . .
C11 C12 C16 119.0(5) . .
C12 C13 C14 119.3(6) . .
C12 C13 H13 120.4 . .
C14 C13 H13 120.4 . .
C15 C14 C13 120.3(6) . .
C15 C14 H14 119.9 . .
C13 C14 H14 119.9 . .
C14 C15 C10 120.0(6) . .
C14 C15 H15 120.0 . .
C10 C15 H15 120.0 . .
O7 C16 O6 122.4(5) . .
O7 C16 C12 123.2(5) . .
O6 C16 C12 114.4(5) . .
N1 C17 C18 122.6(5) . .
N1 C17 H17 118.7 . .
C18 C17 H17 118.7 . .
C17 C18 C19 120.4(5) . .
C17 C18 H18 119.8 . .
C19 C18 H18 119.8 . .
C20 C19 C18 117.0(5) . .
C20 C19 C22 120.9(6) . .
C18 C19 C22 122.1(6) . .
C19 C20 C21 120.3(5) . .
C19 C20 H20 119.8 . .
C21 C20 H20 119.8 . .
N1 C21 C20 122.8(5) . .
N1 C21 H21 118.6 . .
C20 C21 H21 118.6 . .
C23 C22 C19 113.0(6) . .
C23 C22 H22A 109.0 . .
C19 C22 H22A 109.0 . .
C23 C22 H22B 109.0 . .
C19 C22 H22B 109.0 . .
H22A C22 H22B 107.8 . .
C22 C23 C24 116.0(6) . .
C22 C23 H23A 108.3 . .
C24 C23 H23A 108.3 . .
C22 C23 H23B 108.3 . .
C24 C23 H23B 108.3 . .
H23A C23 H23B 107.4 . .
C25 C24 C28 117.1(5) . .
C25 C24 C23 123.0(6) . .
C28 C24 C23 119.8(5) . .
C26 C25 C24 120.1(6) . .
C26 C25 H25 120.0 . .
C24 C25 H25 120.0 . .
N2 C26 C25 122.9(5) . .
N2 C26 H26 118.5 . .
C25 C26 H26 118.5 . .
N2 C27 C28 124.3(5) . .
N2 C27 H27 117.8 . .
C28 C27 H27 117.8 . .
C27 C28 C24 118.9(5) . .
C27 C28 H28 120.6 . .
C24 C28 H28 120.6 . .
C21 N1 C17 116.8(4) . .
C21 N1 Ni1 122.3(4) . .
C17 N1 Ni1 120.8(3) . .
C27 N2 C26 116.7(5) . .
C27 N2 Ni1 121.4(4) . 1_655
C26 N2 Ni1 121.8(4) . 1_655
O3 Ni1 O8 94.82(15) 2_545 .
O3 Ni1 N1 93.32(15) 2_545 .
O8 Ni1 N1 90.00(15) . .
O3 Ni1 N2 90.60(15) 2_545 1_455
O8 Ni1 N2 88.92(16) . 1_455
N1 Ni1 N2 176.01(16) . 1_455
O3 Ni1 O2 159.90(14) 2_545 .
O8 Ni1 O2 104.81(15) . .
N1 Ni1 O2 91.00(15) . .
N2 Ni1 O2 85.56(15) 1_455 .
O3 Ni1 O1 98.49(14) 2_545 .
O8 Ni1 O1 166.58(14) . .
N1 Ni1 O1 90.91(16) . .
N2 Ni1 O1 89.25(16) 1_455 .
O2 Ni1 O1 61.79(13) . .
C1 O1 Ni1 89.1(3) . .
C1 O2 Ni1 88.8(3) . .
C8 O3 Ni1 125.5(3) . 2
C4 O5 C9 120.0(4) . .
C16 O6 H6 109.5 . .

loop_
_geom_bond_atom_site_label_1
_geom_bond_atom_site_label_2
_geom_bond_distance
_geom_bond_site_symmetry_2
C1 O1 1.252(6) .
C1 O2 1.270(6) .
C1 C2 1.481(7) .
C2 C3 1.382(7) .
C2 C7 1.401(7) .
C3 C4 1.382(7) .
C3 H3 0.9300 .
C4 O5 1.361(6) .
C4 C5 1.392(7) .
C5 C6 1.389(7) .
C5 H5 0.9300 .
C6 C7 1.380(7) .
C6 C8 1.497(7) .
C7 H7 0.9300 .
C8 O3 1.259(6) .
C8 O4 1.263(6) .
C9 O5 1.401(6) .
C9 C10 1.511(8) .
C9 H9A 0.9700 .
C9 H9B 0.9700 .
C10 C11 1.357(8) .
C10 C15 1.413(9) .
C11 C12 1.384(8) .
C11 H11 0.9300 .
C12 C13 1.378(8) .
C12 C16 1.478(8) .
C13 C14 1.413(9) .
C13 H13 0.9300 .
C14 C15 1.366(9) .
C14 H14 0.9300 .
C15 H15 0.9300 .
C16 O7 1.206(7) .
C16 O6 1.327(7) .
C17 N1 1.349(7) .
C17 C18 1.373(8) .
C17 H17 0.9300 .
C18 C19 1.387(9) .
C18 H18 0.9300 .
C19 C20 1.352(8) .
C19 C22 1.511(8) .
C20 C21 1.399(7) .
C20 H20 0.9300 .
C21 N1 1.329(7) .
C21 H21 0.9300 .
C22 C23 1.481(10) .
C22 H22A 0.9700 .
C22 H22B 0.9700 .
C23 C24 1.520(8) .
C23 H23A 0.9700 .
C23 H23B 0.9700 .
C24 C25 1.381(8) .
C24 C28 1.382(9) .
C25 C26 1.375(8) .
C25 H25 0.9300 .
C26 N2 1.335(7) .
C26 H26 0.9300 .
C27 N2 1.322(7) .
C27 C28 1.378(8) .
C27 H27 0.9300 .
C28 H28 0.9300 .
N1 Ni1 2.078(4) .
N2 Ni1 2.085(4) 1_655
Ni1 O3 2.010(3) 2_545
Ni1 O8 2.075(4) .
Ni1 N2 2.085(4) 1_455
Ni1 O2 2.127(4) .
Ni1 O1 2.132(4) .
O3 Ni1 2.010(3) 2
O6 H6 0.8200 .

loop_
_geom_torsion_atom_site_label_1
_geom_torsion_atom_site_label_2
_geom_torsion_atom_site_label_3
_geom_torsion_atom_site_label_4
_geom_torsion
_geom_torsion_site_symmetry_4
O1 C1 C2 C3 3.0(8) .
O2 C1 C2 C3 -177.0(5) .
O1 C1 C2 C7 -178.5(5) .
O2 C1 C2 C7 1.5(7) .
C7 C2 C3 C4 -0.7(8) .
C1 C2 C3 C4 177.9(5) .
C2 C3 C4 O5 -179.7(5) .
C2 C3 C4 C5 -0.8(8) .
O5 C4 C5 C6 -179.2(5) .
C3 C4 C5 C6 1.9(8) .
C4 C5 C6 C7 -1.6(7) .
C4 C5 C6 C8 -179.3(5) .
C5 C6 C7 C2 0.2(7) .
C8 C6 C7 C2 177.9(4) .
C3 C2 C7 C6 0.9(7) .
C1 C2 C7 C6 -177.6(4) .
C7 C6 C8 O3 21.9(6) .
C5 C6 C8 O3 -160.4(4) .
C7 C6 C8 O4 -157.9(5) .
C5 C6 C8 O4 19.8(6) .
O5 C9 C10 C11 97.1(6) .
O5 C9 C10 C15 -76.0(7) .
C15 C10 C11 C12 -0.8(9) .
C9 C10 C11 C12 -174.0(5) .
C10 C11 C12 C13 -0.4(9) .
C10 C11 C12 C16 178.4(5) .
C11 C12 C13 C14 1.6(9) .
C16 C12 C13 C14 -177.2(6) .
C12 C13 C14 C15 -1.5(11) .
C13 C14 C15 C10 0.2(11) .
C11 C10 C15 C14 0.9(10) .
C9 C10 C15 C14 174.1(6) .
C13 C12 C16 O7 -176.4(6) .
C11 C12 C16 O7 4.8(9) .
C13 C12 C16 O6 5.2(8) .
C11 C12 C16 O6 -173.6(5) .
N1 C17 C18 C19 2.2(10) .
C17 C18 C19 C20 0.3(10) .
C17 C18 C19 C22 -179.2(6) .
C18 C19 C20 C21 -2.3(9) .
C22 C19 C20 C21 177.2(6) .
C19 C20 C21 N1 2.0(10) .
C20 C19 C22 C23 114.4(8) .
C18 C19 C22 C23 -66.2(9) .
C19 C22 C23 C24 174.8(6) .
C22 C23 C24 C25 20.8(12) .
C22 C23 C24 C28 -160.7(8) .
C28 C24 C25 C26 -0.6(10) .
C23 C24 C25 C26 178.0(7) .
C24 C25 C26 N2 0.2(10) .
N2 C27 C28 C24 -1.1(11) .
C25 C24 C28 C27 1.0(10) .
C23 C24 C28 C27 -177.6(7) .
C20 C21 N1 C17 0.4(9) .
C20 C21 N1 Ni1 -177.8(4) .
C18 C17 N1 C21 -2.5(9) .
C18 C17 N1 Ni1 175.8(5) .
C28 C27 N2 C26 0.7(9) .
C28 C27 N2 Ni1 177.8(5) 1_655
C25 C26 N2 C27 -0.2(9) .
C25 C26 N2 Ni1 -177.3(5) 1_655
O2 C1 O1 Ni1 2.2(5) .
C2 C1 O1 Ni1 -177.8(4) .
O1 C1 O2 Ni1 -2.2(5) .
C2 C1 O2 Ni1 177.8(4) .
O4 C8 O3 Ni1 14.0(7) 2
C6 C8 O3 Ni1 -165.8(3) 2
C3 C4 O5 C9 -179.1(5) .
C5 C4 O5 C9 2.0(9) .
C10 C9 O5 C4 -170.9(5) .
